data_8106806
loop_
_publ_author_name
'Xu, Chunying'
'Li, Jili'
'Lei, Song'
'Li, Shenshen'
'Su, Tong'

_publ_section_title
;
 Crystal structure of
 catena-poly[diaquabis(\m2-3-carboxybenzene-1,2-dicarboxylato-1:2\k2
 O:O&#x2032;)-(\m2-1,4-bis(2-ethylbenzimidazol-1-ylmethyl)-benzene-1:1&#x2032;\k2
 N:N&#x2032;)dizinc(II)], [Zn2(C26H26N4)(C9H4O6)2(H2O)2]
;
_journal_issue 1
_journal_name_full 'Zeitschrift f\"ur Kristallographie - New Crystal Structures'
_journal_page_first 135
_journal_page_last 138
_journal_paper_doi 10.1515/ncrs-2015-0060
_journal_volume 231
_journal_year 2016
_chemical_formula_sum 'C22 H18 N2 O7 Zn'
_chemical_formula_weight 487.75
_space_group_IT_number 2
_space_group_name_Hall '-P 1'
_space_group_name_H-M_alt 'P -1'
_symmetry_cell_setting triclinic
_symmetry_space_group_name_H-M 'P -1'
_atom_sites_solution_hydrogens geom
_atom_sites_solution_primary direct
_atom_sites_solution_secondary difmap
_cell_angle_alpha 75.40(3)
_cell_angle_beta 79.26(3)
_cell_angle_gamma 71.82(3)
_cell_formula_units_Z 2
_cell_length_a 8.1731(16)
_cell_length_b 8.7150(17)
_cell_length_c 15.396(3)
_cell_measurement_reflns_used 5291
_cell_measurement_temperature 293(2)
_cell_measurement_theta_max 29.14
_cell_measurement_theta_min 2.60
_cell_volume 1001.3(4)
_computing_cell_refinement 'CrystalClear (Rigaku/MSC Inc., 2006)'
_computing_data_collection 'CrystalClear (Rigaku/MSC Inc., 2006)'
_computing_data_reduction 'CrystalClear (Rigaku/MSC Inc., 2006)'
_computing_molecular_graphics SHELXTL
_computing_publication_material SHELXTL
_computing_structure_refinement 'SHELXL-97 (Sheldrick, 1997)'
_computing_structure_solution 'SHELXS-97 (Sheldrick, 1990)'
_diffrn_ambient_temperature 293(2)
_diffrn_detector_area_resol_mean 28.5714
_diffrn_measured_fraction_theta_full 0.998
_diffrn_measured_fraction_theta_max 0.998
_diffrn_measurement_device_type 'Rigaku Saturn'
_diffrn_measurement_method \w
_diffrn_radiation_monochromator graphite
_diffrn_radiation_source 'fine-focus sealed tube'
_diffrn_radiation_type MoK\a
_diffrn_radiation_wavelength 0.71073
_diffrn_reflns_av_R_equivalents 0.0235
_diffrn_reflns_av_sigmaI/netI 0.0258
_diffrn_reflns_limit_h_max 9
_diffrn_reflns_limit_h_min -9
_diffrn_reflns_limit_k_max 10
_diffrn_reflns_limit_k_min -10
_diffrn_reflns_limit_l_max 18
_diffrn_reflns_limit_l_min -18
_diffrn_reflns_number 10082
_diffrn_reflns_theta_full 25.00
_diffrn_reflns_theta_max 25.00
_diffrn_reflns_theta_min 2.60
_exptl_absorpt_coefficient_mu 1.277
_exptl_absorpt_correction_T_max 0.8028
_exptl_absorpt_correction_T_min 0.7408
_exptl_absorpt_process_details sadabs
_exptl_crystal_colour colourless
_exptl_crystal_density_diffrn 1.618
_exptl_crystal_density_method 'not measured'
_exptl_crystal_description Prism
_exptl_crystal_F_000 500
_exptl_crystal_size_max 0.25
_exptl_crystal_size_mid 0.22
_exptl_crystal_size_min 0.18
_refine_diff_density_max 0.570
_refine_diff_density_min -0.234
_refine_diff_density_rms 0.054
_refine_ls_extinction_method none
_refine_ls_goodness_of_fit_ref 1.086
_refine_ls_hydrogen_treatment mixed
_refine_ls_matrix_type full
_refine_ls_number_parameters 292
_refine_ls_number_reflns 3522
_refine_ls_number_restraints 0
_refine_ls_restrained_S_all 1.086
_refine_ls_R_factor_all 0.0345
_refine_ls_R_factor_gt 0.0320
_refine_ls_shift/su_max 0.000
_refine_ls_shift/su_mean 0.000
_refine_ls_structure_factor_coef Fsqd
_refine_ls_weighting_details 'calc w=1/[\s^2^(Fo^2^)+(0.0360P)^2^+0.7004P] where P=(Fo^2^+2Fc^2^)/3'
_refine_ls_weighting_scheme calc
_refine_ls_wR_factor_gt 0.0768
_refine_ls_wR_factor_ref 0.0783
_reflns_number_gt 3321
_reflns_number_total 3522
_reflns_threshold_expression >2sigma(I)
_cod_data_source_file suppl_ncrs-2015-0060_supp.cif
_cod_data_source_block 1
_cod_original_cell_volume 1001.3(3)
_cod_original_sg_symbol_H-M P-1
_cod_database_code 8106806

loop_
_symmetry_equiv_pos_as_xyz
'x, y, z'
'-x, -y, -z'

loop_
_atom_site_label
_atom_site_type_symbol
_atom_site_fract_x
_atom_site_fract_y
_atom_site_fract_z
_atom_site_U_iso_or_equiv
_atom_site_adp_type
_atom_site_occupancy
_atom_site_symmetry_multiplicity
_atom_site_calc_flag
_atom_site_refinement_flags
_atom_site_disorder_assembly
_atom_site_disorder_group
Zn1 Zn -0.08915(3) -0.09248(3) 0.439688(18) 0.02442(10) Uani 1 1 d . . .
O1 O 0.1105(2) -0.29569(19) 0.44080(11) 0.0286(4) Uani 1 1 d . . .
O2 O 0.3033(2) -0.5046(2) 0.38842(13) 0.0372(4) Uani 1 1 d . . .
O3 O 0.3979(2) -0.1142(2) 0.46846(12) 0.0309(4) Uani 1 1 d . . .
O4 O 0.1304(2) 0.03423(19) 0.44025(11) 0.0255(4) Uani 1 1 d . . .
O5 O 0.3973(3) 0.2042(2) 0.33587(12) 0.0356(4) Uani 1 1 d . . .
H5 H 0.3913 0.2994 0.3368 0.053 Uiso 1 1 calc R . .
O6 O 0.3811(3) 0.3086(2) 0.18864(13) 0.0410(5) Uani 1 1 d . . .
O7 O -0.2521(2) -0.2405(2) 0.45773(12) 0.0312(4) Uani 1 1 d . . .
H7 H -0.3530 -0.1831 0.4585 0.047 Uiso 1 1 calc R . .
N1 N -0.1504(2) 0.0525(2) 0.31963(13) 0.0243(4) Uani 1 1 d . . .
N2 N -0.2176(3) 0.2623(2) 0.20324(13) 0.0244(4) Uani 1 1 d . . .
C21 C 0.2857(3) -0.0534(3) 0.41758(16) 0.0223(5) Uani 1 1 d . . .
C20 C 0.3197(3) -0.0839(3) 0.32192(16) 0.0226(5) Uani 1 1 d . . .
C15 C 0.3034(3) -0.2321(3) 0.30839(16) 0.0250(5) Uani 1 1 d . . .
C14 C 0.2356(3) -0.3534(3) 0.38467(16) 0.0238(5) Uani 1 1 d . . .
C16 C 0.3409(3) -0.2662(3) 0.22206(17) 0.0335(6) Uani 1 1 d . . .
H16 H 0.3339 -0.3659 0.2136 0.040 Uiso 1 1 calc R . .
C17 C 0.3885(4) -0.1526(3) 0.14866(18) 0.0389(6) Uani 1 1 d . . .
H17 H 0.4128 -0.1759 0.0911 0.047 Uiso 1 1 calc R . .
C18 C 0.3996(3) -0.0047(3) 0.16108(17) 0.0342(6) Uani 1 1 d . . .
H18 H 0.4282 0.0724 0.1113 0.041 Uiso 1 1 calc R . .
C19 C 0.3686(3) 0.0307(3) 0.24733(16) 0.0257(5) Uani 1 1 d . . .
C22 C 0.3825(3) 0.1955(3) 0.25354(17) 0.0270(5) Uani 1 1 d . . .
C1 C -0.0626(4) 0.4059(3) 0.33600(19) 0.0409(7) Uani 1 1 d . . .
H1A H 0.0402 0.3174 0.3491 0.061 Uiso 1 1 calc R . .
H1B H -0.0827 0.4814 0.3752 0.061 Uiso 1 1 calc R . .
H1C H -0.0479 0.4629 0.2743 0.061 Uiso 1 1 calc R . .
C2 C -0.2169(3) 0.3360(3) 0.35087(17) 0.0313(6) Uani 1 1 d . . .
H2A H -0.2329 0.2813 0.4137 0.038 Uiso 1 1 calc R . .
H2B H -0.3205 0.4262 0.3385 0.038 Uiso 1 1 calc R . .
C3 C -0.1951(3) 0.2163(3) 0.29244(15) 0.0240(5) Uani 1 1 d . . .
C4 C -0.1462(3) -0.0110(3) 0.24415(16) 0.0257(5) Uani 1 1 d . . .
C5 C -0.1082(4) -0.1729(3) 0.23397(19) 0.0366(6) Uani 1 1 d . . .
H5A H -0.0798 -0.2615 0.2822 0.044 Uiso 1 1 calc R . .
C6 C -0.1143(4) -0.1970(3) 0.1494(2) 0.0427(7) Uani 1 1 d . . .
H6 H -0.0883 -0.3042 0.1407 0.051 Uiso 1 1 calc R . .
C7 C -0.1583(4) -0.0650(4) 0.07677(19) 0.0412(7) Uani 1 1 d . . .
H7A H -0.1617 -0.0861 0.0210 0.049 Uiso 1 1 calc R . .
C8 C -0.1968(4) 0.0966(3) 0.08601(17) 0.0343(6) Uani 1 1 d . . .
H8 H -0.2267 0.1851 0.0379 0.041 Uiso 1 1 calc R . .
C9 C -0.1885(3) 0.1196(3) 0.17081(16) 0.0258(5) Uani 1 1 d . . .
C10 C -0.2668(3) 0.4284(3) 0.14716(16) 0.0277(5) Uani 1 1 d . . .
H10A H -0.2909 0.5087 0.1848 0.033 Uiso 1 1 calc R . .
H10B H -0.3724 0.4435 0.1220 0.033 Uiso 1 1 calc R . .
C11 C -0.1268(3) 0.4605(3) 0.07049(16) 0.0245(5) Uani 1 1 d . . .
C12 C 0.0488(3) 0.3932(3) 0.07957(16) 0.0293(5) Uani 1 1 d . . .
H12 H 0.0831 0.3206 0.1328 0.035 Uiso 1 1 calc R . .
C13 C -0.1737(3) 0.5672(3) -0.01035(16) 0.0287(5) Uani 1 1 d . . .
H13 H -0.2905 0.6128 -0.0182 0.034 Uiso 1 1 calc R . .

loop_
_atom_site_aniso_label
_atom_site_aniso_U_11
_atom_site_aniso_U_22
_atom_site_aniso_U_33
_atom_site_aniso_U_23
_atom_site_aniso_U_13
_atom_site_aniso_U_12
Zn1 0.02753(16) 0.01882(15) 0.02478(16) -0.00478(11) -0.00223(11) -0.00376(11)
O1 0.0262(9) 0.0201(8) 0.0344(9) -0.0039(7) 0.0016(7) -0.0036(7)
O2 0.0434(11) 0.0175(9) 0.0473(11) -0.0094(8) 0.0016(9) -0.0053(8)
O3 0.0261(9) 0.0325(9) 0.0330(9) -0.0040(8) -0.0071(8) -0.0070(8)
O4 0.0230(8) 0.0257(9) 0.0275(9) -0.0090(7) 0.0015(7) -0.0060(7)
O5 0.0521(11) 0.0235(9) 0.0350(10) -0.0069(8) -0.0008(8) -0.0176(9)
O6 0.0514(12) 0.0309(10) 0.0397(11) 0.0054(8) -0.0070(9) -0.0193(9)
O7 0.0244(9) 0.0269(9) 0.0417(10) -0.0074(8) -0.0018(8) -0.0073(7)
N1 0.0292(10) 0.0201(10) 0.0244(10) -0.0043(8) -0.0030(8) -0.0083(8)
N2 0.0296(10) 0.0195(10) 0.0236(10) -0.0031(8) -0.0015(8) -0.0082(8)
C21 0.0230(12) 0.0174(11) 0.0280(12) -0.0031(9) 0.0008(10) -0.0110(9)
C20 0.0162(10) 0.0207(11) 0.0282(12) -0.0058(9) -0.0003(9) -0.0022(9)
C15 0.0207(11) 0.0212(12) 0.0315(13) -0.0078(10) -0.0003(10) -0.0036(9)
C14 0.0244(12) 0.0186(11) 0.0300(12) -0.0078(10) -0.0037(10) -0.0058(10)
C16 0.0377(14) 0.0296(13) 0.0351(14) -0.0136(11) 0.0023(11) -0.0105(11)
C17 0.0489(17) 0.0433(16) 0.0259(14) -0.0144(12) 0.0043(12) -0.0141(13)
C18 0.0389(14) 0.0322(14) 0.0285(13) -0.0025(11) 0.0044(11) -0.0134(12)
C19 0.0221(12) 0.0235(12) 0.0295(13) -0.0048(10) 0.0012(10) -0.0063(10)
C22 0.0185(11) 0.0253(13) 0.0345(14) -0.0043(11) 0.0025(10) -0.0071(10)
C1 0.0560(18) 0.0293(14) 0.0407(16) -0.0064(12) -0.0042(13) -0.0180(13)
C2 0.0430(15) 0.0213(12) 0.0283(13) -0.0059(10) -0.0035(11) -0.0070(11)
C3 0.0260(12) 0.0215(12) 0.0242(12) -0.0035(9) 0.0000(9) -0.0090(10)
C4 0.0272(12) 0.0247(12) 0.0272(12) -0.0061(10) -0.0026(10) -0.0099(10)
C5 0.0477(16) 0.0231(13) 0.0404(15) -0.0064(11) -0.0079(13) -0.0106(12)
C6 0.0588(19) 0.0315(15) 0.0454(17) -0.0182(13) -0.0026(14) -0.0170(14)
C7 0.0558(18) 0.0469(17) 0.0312(14) -0.0176(13) -0.0015(13) -0.0234(14)
C8 0.0447(15) 0.0354(14) 0.0263(13) -0.0066(11) -0.0015(11) -0.0176(12)
C9 0.0293(12) 0.0231(12) 0.0263(12) -0.0046(10) 0.0001(10) -0.0114(10)
C10 0.0331(13) 0.0193(12) 0.0265(12) -0.0002(10) -0.0025(10) -0.0058(10)
C11 0.0314(13) 0.0177(11) 0.0256(12) -0.0043(9) -0.0027(10) -0.0089(10)
C12 0.0369(14) 0.0227(12) 0.0249(12) 0.0019(10) -0.0077(11) -0.0065(11)
C13 0.0276(12) 0.0258(12) 0.0305(13) -0.0024(10) -0.0057(10) -0.0056(10)

loop_
_atom_type_symbol
_atom_type_description
_atom_type_scat_dispersion_real
_atom_type_scat_dispersion_imag
_atom_type_scat_source
C C 0.0033 0.0016 'International Tables Vol C Tables 4.2.6.8 and 6.1.1.4'
H H 0.0000 0.0000 'International Tables Vol C Tables 4.2.6.8 and 6.1.1.4'
N N 0.0061 0.0033 'International Tables Vol C Tables 4.2.6.8 and 6.1.1.4'
O O 0.0106 0.0060 'International Tables Vol C Tables 4.2.6.8 and 6.1.1.4'
Zn Zn 0.2839 1.4301 'International Tables Vol C Tables 4.2.6.8 and 6.1.1.4'

loop_
_geom_angle_atom_site_label_1
_geom_angle_atom_site_label_2
_geom_angle_atom_site_label_3
_geom_angle
_geom_angle_site_symmetry_1
_geom_angle_site_symmetry_3
O4 Zn1 O1 108.19(8) 2_556 .
O4 Zn1 N1 129.35(7) 2_556 .
O1 Zn1 N1 118.24(8) . .
O4 Zn1 O7 101.41(7) 2_556 .
O1 Zn1 O7 87.97(7) . .
N1 Zn1 O7 99.40(8) . .
O4 Zn1 O4 74.37(7) 2_556 .
O1 Zn1 O4 83.33(6) . .
N1 Zn1 O4 91.38(7) . .
O7 Zn1 O4 168.49(6) . .
C14 O1 Zn1 136.70(16) . .
C21 O4 Zn1 115.90(15) . 2_556
C21 O4 Zn1 113.40(13) . .
Zn1 O4 Zn1 105.63(7) 2_556 .
C22 O5 H5 109.5 . .
Zn1 O7 H7 109.5 . .
C3 N1 C4 106.25(19) . .
C3 N1 Zn1 131.07(16) . .
C4 N1 Zn1 122.65(15) . .
C3 N2 C9 107.89(19) . .
C3 N2 C10 128.9(2) . .
C9 N2 C10 123.18(19) . .
O3 C21 O4 124.2(2) . .
O3 C21 C20 120.6(2) . .
O4 C21 C20 115.18(19) . .
C19 C20 C15 119.4(2) . .
C19 C20 C21 121.8(2) . .
C15 C20 C21 118.8(2) . .
C16 C15 C20 119.9(2) . .
C16 C15 C14 118.1(2) . .
C20 C15 C14 121.8(2) . .
O2 C14 O1 123.3(2) . .
O2 C14 C15 118.6(2) . .
O1 C14 C15 118.04(19) . .
C17 C16 C15 120.4(2) . .
C17 C16 H16 119.8 . .
C15 C16 H16 119.8 . .
C18 C17 C16 119.9(2) . .
C18 C17 H17 120.0 . .
C16 C17 H17 120.0 . .
C17 C18 C19 121.0(2) . .
C17 C18 H18 119.5 . .
C19 C18 H18 119.5 . .
C18 C19 C20 119.2(2) . .
C18 C19 C22 116.9(2) . .
C20 C19 C22 123.8(2) . .
O6 C22 O5 123.6(2) . .
O6 C22 C19 122.8(2) . .
O5 C22 C19 113.5(2) . .
C2 C1 H1A 109.5 . .
C2 C1 H1B 109.5 . .
H1A C1 H1B 109.5 . .
C2 C1 H1C 109.5 . .
H1A C1 H1C 109.5 . .
H1B C1 H1C 109.5 . .
C3 C2 C1 112.7(2) . .
C3 C2 H2A 109.0 . .
C1 C2 H2A 109.0 . .
C3 C2 H2B 109.0 . .
C1 C2 H2B 109.0 . .
H2A C2 H2B 107.8 . .
N1 C3 N2 111.2(2) . .
N1 C3 C2 125.2(2) . .
N2 C3 C2 123.6(2) . .
C5 C4 C9 120.2(2) . .
C5 C4 N1 130.9(2) . .
C9 C4 N1 109.0(2) . .
C6 C5 C4 117.4(2) . .
C6 C5 H5A 121.3 . .
C4 C5 H5A 121.3 . .
C5 C6 C7 121.8(2) . .
C5 C6 H6 119.1 . .
C7 C6 H6 119.1 . .
C8 C7 C6 121.4(2) . .
C8 C7 H7A 119.3 . .
C6 C7 H7A 119.3 . .
C7 C8 C9 116.4(2) . .
C7 C8 H8 121.8 . .
C9 C8 H8 121.8 . .
C8 C9 N2 131.5(2) . .
C8 C9 C4 122.8(2) . .
N2 C9 C4 105.6(2) . .
N2 C10 C11 112.70(19) . .
N2 C10 H10A 109.1 . .
C11 C10 H10A 109.1 . .
N2 C10 H10B 109.1 . .
C11 C10 H10B 109.1 . .
H10A C10 H10B 107.8 . .
C13 C11 C12 118.1(2) . .
C13 C11 C10 119.6(2) . .
C12 C11 C10 122.3(2) . .
C11 C12 C13 121.0(2) . 2_565
C11 C12 H12 119.5 . .
C13 C12 H12 119.5 2_565 .
C11 C13 C12 120.9(2) . 2_565
C11 C13 H13 119.5 . .
C12 C13 H13 119.5 2_565 .

loop_
_geom_bond_atom_site_label_1
_geom_bond_atom_site_label_2
_geom_bond_distance
_geom_bond_site_symmetry_2
Zn1 O4 1.9804(16) 2_556
Zn1 O1 1.9979(17) .
Zn1 N1 2.009(2) .
Zn1 O7 2.0664(17) .
Zn1 O4 2.3847(17) .
O1 C14 1.270(3) .
O2 C14 1.251(3) .
O3 C21 1.221(3) .
O4 C21 1.296(3) .
O4 Zn1 1.9804(16) 2_556
O5 C22 1.318(3) .
O5 H5 0.8200 .
O6 C22 1.213(3) .
O7 H7 0.8200 .
N1 C3 1.333(3) .
N1 C4 1.398(3) .
N2 C3 1.361(3) .
N2 C9 1.391(3) .
N2 C10 1.463(3) .
C21 C20 1.522(3) .
C20 C19 1.406(3) .
C20 C15 1.408(3) .
C15 C16 1.393(3) .
C15 C14 1.517(3) .
C16 C17 1.386(4) .
C16 H16 0.9300 .
C17 C18 1.382(4) .
C17 H17 0.9300 .
C18 C19 1.398(4) .
C18 H18 0.9300 .
C19 C22 1.503(3) .
C1 C2 1.521(4) .
C1 H1A 0.9600 .
C1 H1B 0.9600 .
C1 H1C 0.9600 .
C2 C3 1.492(3) .
C2 H2A 0.9700 .
C2 H2B 0.9700 .
C4 C5 1.389(3) .
C4 C9 1.394(3) .
C5 C6 1.382(4) .
C5 H5A 0.9300 .
C6 C7 1.395(4) .
C6 H6 0.9300 .
C7 C8 1.382(4) .
C7 H7A 0.9300 .
C8 C9 1.387(3) .
C8 H8 0.9300 .
C10 C11 1.520(3) .
C10 H10A 0.9700 .
C10 H10B 0.9700 .
C11 C13 1.391(3) .
C11 C12 1.389(3) .
C12 C13 1.388(3) 2_565
C12 H12 0.9300 .
C13 C12 1.388(3) 2_565
C13 H13 0.9300 .

loop_
_geom_torsion_atom_site_label_1
_geom_torsion_atom_site_label_2
_geom_torsion_atom_site_label_3
_geom_torsion_atom_site_label_4
_geom_torsion
_geom_torsion_site_symmetry_1
_geom_torsion_site_symmetry_2
_geom_torsion_site_symmetry_3
_geom_torsion_site_symmetry_4
O4 Zn1 O1 C14 -145.4(2) 2_556 . . .
N1 Zn1 O1 C14 13.6(2) . . . .
O7 Zn1 O1 C14 113.2(2) . . . .
O4 Zn1 O1 C14 -74.3(2) . . . .
O4 Zn1 O4 C21 127.97(18) 2_556 . . .
O1 Zn1 O4 C21 16.93(15) . . . .
N1 Zn1 O4 C21 -101.34(16) . . . .
O7 Zn1 O4 C21 58.1(4) . . . .
O4 Zn1 O4 Zn1 0.0 2_556 . . 2_556
O1 Zn1 O4 Zn1 -111.04(8) . . . 2_556
N1 Zn1 O4 Zn1 130.69(8) . . . 2_556
O7 Zn1 O4 Zn1 -69.8(3) . . . 2_556
O4 Zn1 N1 C3 16.2(2) 2_556 . . .
O1 Zn1 N1 C3 -137.8(2) . . . .
O7 Zn1 N1 C3 129.4(2) . . . .
O4 Zn1 N1 C3 -54.6(2) . . . .
O4 Zn1 N1 C4 -166.22(15) 2_556 . . .
O1 Zn1 N1 C4 39.8(2) . . . .
O7 Zn1 N1 C4 -52.95(18) . . . .
O4 Zn1 N1 C4 122.98(18) . . . .
Zn1 O4 C21 O3 7.9(3) 2_556 . . .
Zn1 O4 C21 O3 -114.5(2) . . . .
Zn1 O4 C21 C20 -174.75(14) 2_556 . . .
Zn1 O4 C21 C20 62.8(2) . . . .
O3 C21 C20 C19 -97.8(3) . . . .
O4 C21 C20 C19 84.8(3) . . . .
O3 C21 C20 C15 81.5(3) . . . .
O4 C21 C20 C15 -95.9(2) . . . .
C19 C20 C15 C16 2.0(3) . . . .
C21 C20 C15 C16 -177.3(2) . . . .
C19 C20 C15 C14 -174.4(2) . . . .
C21 C20 C15 C14 6.3(3) . . . .
Zn1 O1 C14 O2 -150.76(19) . . . .
Zn1 O1 C14 C15 28.0(3) . . . .
C16 C15 C14 O2 41.8(3) . . . .
C20 C15 C14 O2 -141.7(2) . . . .
C16 C15 C14 O1 -137.0(2) . . . .
C20 C15 C14 O1 39.5(3) . . . .
C20 C15 C16 C17 -2.2(4) . . . .
C14 C15 C16 C17 174.3(2) . . . .
C15 C16 C17 C18 0.3(4) . . . .
C16 C17 C18 C19 1.9(4) . . . .
C17 C18 C19 C20 -2.1(4) . . . .
C17 C18 C19 C22 -179.5(2) . . . .
C15 C20 C19 C18 0.2(3) . . . .
C21 C20 C19 C18 179.4(2) . . . .
C15 C20 C19 C22 177.3(2) . . . .
C21 C20 C19 C22 -3.4(3) . . . .
C18 C19 C22 O6 16.5(3) . . . .
C20 C19 C22 O6 -160.7(2) . . . .
C18 C19 C22 O5 -163.1(2) . . . .
C20 C19 C22 O5 19.7(3) . . . .
C4 N1 C3 N2 -0.9(3) . . . .
Zn1 N1 C3 N2 177.04(15) . . . .
C4 N1 C3 C2 179.6(2) . . . .
Zn1 N1 C3 C2 -2.5(4) . . . .
C9 N2 C3 N1 1.0(3) . . . .
C10 N2 C3 N1 179.8(2) . . . .
C9 N2 C3 C2 -179.4(2) . . . .
C10 N2 C3 C2 -0.6(4) . . . .
C1 C2 C3 N1 101.9(3) . . . .
C1 C2 C3 N2 -77.6(3) . . . .
C3 N1 C4 C5 -179.8(3) . . . .
Zn1 N1 C4 C5 2.1(4) . . . .
C3 N1 C4 C9 0.4(3) . . . .
Zn1 N1 C4 C9 -177.71(15) . . . .
C9 C4 C5 C6 0.1(4) . . . .
N1 C4 C5 C6 -179.7(3) . . . .
C4 C5 C6 C7 -0.6(4) . . . .
C5 C6 C7 C8 0.4(5) . . . .
C6 C7 C8 C9 0.3(4) . . . .
C7 C8 C9 N2 179.6(3) . . . .
C7 C8 C9 C4 -0.8(4) . . . .
C3 N2 C9 C8 178.9(3) . . . .
C10 N2 C9 C8 0.0(4) . . . .
C3 N2 C9 C4 -0.7(3) . . . .
C10 N2 C9 C4 -179.6(2) . . . .
C5 C4 C9 C8 0.7(4) . . . .
N1 C4 C9 C8 -179.5(2) . . . .
C5 C4 C9 N2 -179.7(2) . . . .
N1 C4 C9 N2 0.2(3) . . . .
C3 N2 C10 C11 117.2(3) . . . .
C9 N2 C10 C11 -64.1(3) . . . .
N2 C10 C11 C13 148.9(2) . . . .
N2 C10 C11 C12 -34.5(3) . . . .
C13 C11 C12 C13 0.7(4) . . . 2_565
C10 C11 C12 C13 -176.0(2) . . . 2_565
C12 C11 C13 C12 -0.7(4) . . . 2_565
C10 C11 C13 C12 176.1(2) . . . 2_565
